data_1504190
loop_
_publ_author_name
'Hanessian, Stephen'
'Boyer, Nicolas'
'Reddy, Gone Jayapal'
'Desch\^enes-Simard, Beno\^it'

_publ_section_title
;
 Total synthesis of oidiodendrolides and related norditerpene dilactones
 from a common precursor: metabolites CJ-14,445, LL-Z1271gamma,
 oidiolactones A, B, C, and D, and nagilactone F.
;
_journal_issue 20
_journal_name_full 'Organic letters'
_journal_page_first 4640
_journal_page_last 4643
_journal_paper_doi 10.1021/ol901896c
_journal_volume 11
_journal_year 2009
_chemical_absolute_configuration rmad
_chemical_compound_source 'Synthesized by the authors. See text'
_chemical_formula_moiety 'C19 H22 O4'
_chemical_formula_sum 'C19 H22 O4'
_chemical_formula_weight 314.37
_chemical_name_systematic
; 
 ? 
;
_space_group_IT_number 19
_symmetry_cell_setting orthorhombic
_symmetry_space_group_name_Hall 'P 2ac 2ab'
_symmetry_space_group_name_H-M 'P 21 21 21'
_atom_sites_solution_hydrogens geom
_atom_sites_solution_primary direct
_atom_sites_solution_secondary difmap
_audit_creation_method SHELXL-97
_cell_angle_alpha 90
_cell_angle_beta 90
_cell_angle_gamma 90
_cell_formula_units_Z 4
_cell_length_a 7.7635(1)
_cell_length_b 9.7864(2)
_cell_length_c 21.0195(4)
_cell_measurement_reflns_used 11376
_cell_measurement_temperature 150
_cell_measurement_theta_max 72.41
_cell_measurement_theta_min 4.21
_cell_volume 1596.99(5)
_computing_cell_refinement 'SAINT V7.34A(Bruker AXS, 2007)'
_computing_data_collection 'APEX2  (Bruker AXS, 2008)'
_computing_data_reduction 'SAINT V7.34A(Bruker AXS, 2007)'
_computing_molecular_graphics 'SHELXTL v6.12 (Bruker AXS, 2001)'
_computing_publication_material 'UdMX (Maris, 2004)'
_computing_structure_refinement 'SHELXL97 (Sheldrick, 2008)'
_computing_structure_solution 'SHELXS97 (Sheldrick, 2008)'
_diffrn_ambient_temperature 150
_diffrn_detector_area_resol_mean 5.5
_diffrn_measured_fraction_theta_full 0.997
_diffrn_measured_fraction_theta_max 0.997
_diffrn_measurement_device_type 'Bruker Smart 6000'
_diffrn_measurement_method \w
_diffrn_radiation_monochromator 'Montel 200 optics'
_diffrn_radiation_source 'Rotating Anode'
_diffrn_radiation_type CuK\a
_diffrn_radiation_wavelength 1.54178
_diffrn_reflns_av_R_equivalents 0.039
_diffrn_reflns_av_sigmaI/netI 0.0220
_diffrn_reflns_limit_h_max 9
_diffrn_reflns_limit_h_min -9
_diffrn_reflns_limit_k_max 11
_diffrn_reflns_limit_k_min -12
_diffrn_reflns_limit_l_max 24
_diffrn_reflns_limit_l_min -25
_diffrn_reflns_number 21237
_diffrn_reflns_theta_full 72.42
_diffrn_reflns_theta_max 72.42
_diffrn_reflns_theta_min 4.21
_exptl_absorpt_coefficient_mu 0.736
_exptl_absorpt_correction_T_max 0.9088
_exptl_absorpt_correction_T_min 0.8137
_exptl_absorpt_correction_type multi-scan
_exptl_absorpt_process_details 'Sadabs (Sheldrick, 2007)'
_exptl_crystal_colour Colorless
_exptl_crystal_density_diffrn 1.308
_exptl_crystal_density_method 'not measured'
_exptl_crystal_description block
_exptl_crystal_F_000 672
_exptl_crystal_size_max 0.18
_exptl_crystal_size_mid 0.14
_exptl_crystal_size_min 0.13
_refine_diff_density_max 0.159
_refine_diff_density_min -0.249
_refine_diff_density_rms 0.044
_refine_ls_abs_structure_details 'Flack H D (1983), 1303 Friedel Pairs'
_refine_ls_abs_structure_Flack 0.13(16)
_refine_ls_extinction_coef 0.0065(5)
_refine_ls_extinction_expression Fc^*^=kFc[1+0.001xFc^2^\l^3^/sin(2\q)]^-1/4^
_refine_ls_extinction_method SHELXL
_refine_ls_goodness_of_fit_ref 1.036
_refine_ls_hydrogen_treatment constr
_refine_ls_matrix_type full
_refine_ls_number_parameters 212
_refine_ls_number_reflns 3146
_refine_ls_number_restraints 0
_refine_ls_restrained_S_all 1.036
_refine_ls_R_factor_all 0.0330
_refine_ls_R_factor_gt 0.0318
_refine_ls_shift/su_max 0.001
_refine_ls_shift/su_mean 0.000
_refine_ls_structure_factor_coef Fsqd
_refine_ls_weighting_details 'calc w=1/[\s^2^(Fo^2^)+(0.0526P)^2^+0.2266P] where P=(Fo^2^+2Fc^2^)/3'
_refine_ls_weighting_scheme calc
_refine_ls_wR_factor_gt 0.0818
_refine_ls_wR_factor_ref 0.0829
_reflns_number_gt 3053
_reflns_number_total 3146
_reflns_threshold_expression I>2\s(I)
_cod_data_source_file ol901896c_si_007.cif
_cod_data_source_block bent22
_cod_depositor_comments
;
The following automatic conversions were performed:

'_symmetry_cell_setting' value 'Orthorhombic' changed to
'orthorhombic' according to
/home/saulius/struct/CIF-dictionaries/cif_core.dic dictionary named
'cif_core.dic' version 2.4.2 from 2011-04-26.

'_geom_bond_publ_flag'
value 'Y' changed to 'y' according to
/home/saulius/struct/CIF-dictionaries/cif_core.dic dictionary named
'cif_core.dic' version 2.4.2 from 2011-04-26 (26
times).

'_geom_angle_publ_flag' value 'Y' changed to 'y' according
to /home/saulius/struct/CIF-dictionaries/cif_core.dic dictionary
named 'cif_core.dic' version 2.4.2 from 2011-04-26 (43
times).

'_geom_torsion_publ_flag' value 'Y' changed to 'y' according
to /home/saulius/struct/CIF-dictionaries/cif_core.dic dictionary
named 'cif_core.dic' version 2.4.2 from 2011-04-26 (64 times).

Automatic conversion script
Id: cif_fix_values 1715 2011-07-08 13:25:40Z adriana 
;
_cod_original_sg_symbol_H-M P212121
_cod_database_code 1504190

loop_
_symmetry_equiv_pos_as_xyz
'x, y, z'
'-x+1/2, -y, z+1/2'
'-x, y+1/2, -z+1/2'
'x+1/2, -y+1/2, -z'

loop_
_atom_site_label
_atom_site_type_symbol
_atom_site_fract_x
_atom_site_fract_y
_atom_site_fract_z
_atom_site_U_iso_or_equiv
_atom_site_adp_type
_atom_site_occupancy
_atom_site_symmetry_multiplicity
_atom_site_calc_flag
_atom_site_refinement_flags
O1 O 0.31332(13) 0.71853(12) 0.83423(5) 0.0364(3) Uani 1 1 d .
O2 O 0.34494(12) 0.57357(10) 0.91572(4) 0.0276(2) Uani 1 1 d .
O3 O 1.11738(13) 0.35735(12) 1.08870(6) 0.0405(3) Uani 1 1 d .
O4 O 0.84313(12) 0.38988(11) 1.11185(5) 0.0313(2) Uani 1 1 d .
C1 C 0.39413(17) 0.62759(14) 0.85878(6) 0.0266(3) Uani 1 1 d .
C2 C 0.4919(2) 0.44312(16) 0.78740(7) 0.0352(3) Uani 1 1 d .
H2A H 0.4160 0.3797 0.8101 0.053 Uiso 1 1 calc R
H2B H 0.5916 0.3932 0.7708 0.053 Uiso 1 1 calc R
H2C H 0.4288 0.4851 0.7521 0.053 Uiso 1 1 calc R
C3 C 0.55376(18) 0.55532(14) 0.83350(6) 0.0260(3) Uani 1 1 d .
C4 C 0.68288(18) 0.65086(15) 0.79979(7) 0.0300(3) Uani 1 1 d .
H4A H 0.6615 0.6499 0.7534 0.036 Uiso 1 1 calc R
H4B H 0.6675 0.7456 0.8153 0.036 Uiso 1 1 calc R
C5 C 0.86702(19) 0.60298(16) 0.81342(7) 0.0314(3) Uani 1 1 d .
H5A H 0.9482 0.6634 0.7904 0.038 Uiso 1 1 calc R
H5B H 0.8814 0.5095 0.7962 0.038 Uiso 1 1 calc R
C6 C 0.91588(17) 0.60196(15) 0.88444(7) 0.0273(3) Uani 1 1 d .
H6A H 0.9747 0.6888 0.8950 0.033 Uiso 1 1 calc R
H6B H 0.9982 0.5266 0.8923 0.033 Uiso 1 1 calc R
C7 C 0.75924(16) 0.58426(13) 0.92887(6) 0.0224(3) Uani 1 1 d .
C8 C 0.62695(16) 0.49121(13) 0.89476(6) 0.0222(3) Uani 1 1 d .
H8 H 0.6829 0.4021 0.8841 0.027 Uiso 1 1 calc R
C9 C 0.46551(16) 0.46441(14) 0.93428(6) 0.0246(3) Uani 1 1 d .
H9 H 0.4156 0.3746 0.9211 0.030 Uiso 1 1 calc R
C10 C 0.49215(17) 0.46260(14) 1.00500(6) 0.0263(3) Uani 1 1 d .
H10 H 0.3959 0.4506 1.0323 0.032 Uiso 1 1 calc R
C11 C 0.64916(17) 0.47756(13) 1.03010(6) 0.0241(3) Uani 1 1 d .
C12 C 0.80022(16) 0.51324(13) 0.99111(6) 0.0230(3) Uani 1 1 d .
C13 C 0.95748(17) 0.48681(13) 1.01429(6) 0.0254(3) Uani 1 1 d .
H13 H 1.0557 0.5188 0.9918 0.030 Uiso 1 1 calc R
C14 C 0.98189(18) 0.40942(15) 1.07363(7) 0.0293(3) Uani 1 1 d .
C15 C 0.68839(17) 0.47358(14) 1.10070(6) 0.0270(3) Uani 1 1 d .
H15 H 0.7134 0.5689 1.1151 0.032 Uiso 1 1 calc R
C16 C 0.68819(18) 0.72720(14) 0.94749(6) 0.0270(3) Uani 1 1 d .
H16A H 0.5818 0.7162 0.9721 0.040 Uiso 1 1 calc R
H16B H 0.6641 0.7799 0.9089 0.040 Uiso 1 1 calc R
H16C H 0.7739 0.7756 0.9733 0.040 Uiso 1 1 calc R
C17 C 0.54721(19) 0.41719(15) 1.14150(6) 0.0297(3) Uani 1 1 d .
C18 C 0.4498(2) 0.50534(19) 1.17446(8) 0.0422(4) Uani 1 1 d .
H18A H 0.3558 0.4728 1.1991 0.051 Uiso 1 1 calc R
H18B H 0.4747 0.6003 1.1732 0.051 Uiso 1 1 calc R
C19 C 0.5170(2) 0.26790(17) 1.14102(8) 0.0405(4) Uani 1 1 d .
H19A H 0.4150 0.2467 1.1667 0.061 Uiso 1 1 calc R
H19B H 0.6175 0.2210 1.1589 0.061 Uiso 1 1 calc R
H19C H 0.4985 0.2371 1.0972 0.061 Uiso 1 1 calc R

loop_
_atom_site_aniso_label
_atom_site_aniso_U_11
_atom_site_aniso_U_22
_atom_site_aniso_U_33
_atom_site_aniso_U_23
_atom_site_aniso_U_13
_atom_site_aniso_U_12
O1 0.0302(5) 0.0388(5) 0.0401(6) 0.0078(5) -0.0009(4) 0.0095(5)
O2 0.0198(4) 0.0346(5) 0.0284(5) 0.0019(4) -0.0007(4) 0.0039(4)
O3 0.0234(5) 0.0457(6) 0.0523(7) 0.0160(5) -0.0074(5) 0.0017(5)
O4 0.0235(5) 0.0376(5) 0.0329(5) 0.0083(4) -0.0044(4) 0.0001(4)
C1 0.0230(6) 0.0295(7) 0.0272(6) 0.0004(5) -0.0033(5) 0.0006(5)
C2 0.0375(8) 0.0392(8) 0.0288(7) -0.0080(6) -0.0063(6) 0.0009(7)
C3 0.0248(6) 0.0285(6) 0.0247(6) -0.0008(5) -0.0013(5) 0.0023(5)
C4 0.0296(7) 0.0336(7) 0.0268(7) 0.0056(6) 0.0002(5) 0.0013(6)
C5 0.0289(7) 0.0349(7) 0.0304(7) 0.0015(6) 0.0039(6) -0.0012(6)
C6 0.0222(6) 0.0289(6) 0.0308(7) 0.0016(6) 0.0035(5) -0.0007(5)
C7 0.0199(6) 0.0224(6) 0.0250(6) -0.0009(5) 0.0006(5) -0.0010(5)
C8 0.0201(6) 0.0223(6) 0.0243(6) -0.0006(5) 0.0001(5) 0.0014(5)
C9 0.0187(6) 0.0267(6) 0.0285(6) 0.0009(5) -0.0018(5) 0.0003(5)
C10 0.0215(6) 0.0299(7) 0.0277(6) 0.0023(5) 0.0022(5) 0.0008(5)
C11 0.0230(6) 0.0228(6) 0.0266(6) 0.0009(5) 0.0008(5) 0.0018(5)
C12 0.0214(6) 0.0209(6) 0.0268(6) -0.0027(5) -0.0009(5) -0.0006(5)
C13 0.0213(6) 0.0238(6) 0.0309(7) 0.0007(5) -0.0004(5) -0.0019(5)
C14 0.0234(6) 0.0282(7) 0.0363(7) 0.0026(6) -0.0049(5) -0.0032(5)
C15 0.0244(6) 0.0273(7) 0.0293(7) -0.0005(5) -0.0028(5) -0.0002(5)
C16 0.0287(7) 0.0230(6) 0.0291(7) -0.0034(5) -0.0021(5) -0.0006(5)
C17 0.0270(7) 0.0394(8) 0.0228(6) 0.0048(6) -0.0037(5) -0.0010(6)
C18 0.0439(9) 0.0477(9) 0.0351(7) 0.0066(7) 0.0057(7) 0.0084(8)
C19 0.0382(9) 0.0376(8) 0.0456(9) 0.0074(7) 0.0008(7) -0.0087(7)

loop_
_atom_type_symbol
_atom_type_description
_atom_type_scat_dispersion_real
_atom_type_scat_dispersion_imag
_atom_type_scat_source
C C 0.0181 0.0091 'International Tables Vol C Tables 4.2.6.8 and 6.1.1.4'
H H 0.0000 0.0000 'International Tables Vol C Tables 4.2.6.8 and 6.1.1.4'
O O 0.0492 0.0322 'International Tables Vol C Tables 4.2.6.8 and 6.1.1.4'

loop_
_geom_angle_atom_site_label_1
_geom_angle_atom_site_label_2
_geom_angle_atom_site_label_3
_geom_angle
_geom_angle_publ_flag
C1 O2 C9 109.62(10) y
C14 O4 C15 118.35(11) y
O1 C1 O2 121.11(12) y
O1 C1 C3 128.12(13) y
O2 C1 C3 110.76(11) y
C3 C2 H2A 109.5 ?
C3 C2 H2B 109.5 ?
H2A C2 H2B 109.5 ?
C3 C2 H2C 109.5 ?
H2A C2 H2C 109.5 ?
H2B C2 H2C 109.5 ?
C1 C3 C8 101.39(10) y
C1 C3 C2 107.26(11) y
C8 C3 C2 110.50(11) y
C1 C3 C4 114.05(11) y
C8 C3 C4 113.01(11) y
C2 C3 C4 110.21(12) y
C5 C4 C3 109.58(11) y
C5 C4 H4A 109.8 ?
C3 C4 H4A 109.8 ?
C5 C4 H4B 109.8 ?
C3 C4 H4B 109.8 ?
H4A C4 H4B 108.2 ?
C4 C5 C6 114.40(12) y
C4 C5 H5A 108.7 ?
C6 C5 H5A 108.7 ?
C4 C5 H5B 108.7 ?
C6 C5 H5B 108.7 ?
H5A C5 H5B 107.6 ?
C5 C6 C7 113.16(11) y
C5 C6 H6A 108.9 ?
C7 C6 H6A 108.9 ?
C5 C6 H6B 108.9 ?
C7 C6 H6B 108.9 ?
H6A C6 H6B 107.8 ?
C12 C7 C6 114.12(11) y
C12 C7 C8 105.62(10) y
C6 C7 C8 107.97(10) y
C12 C7 C16 105.67(10) y
C6 C7 C16 109.34(11) y
C8 C7 C16 114.24(10) y
C9 C8 C3 102.82(10) y
C9 C8 C7 113.19(10) y
C3 C8 C7 113.08(10) y
C9 C8 H8 109.2 ?
C3 C8 H8 109.2 ?
C7 C8 H8 109.2 ?
O2 C9 C10 111.00(11) y
O2 C9 C8 104.66(10) y
C10 C9 C8 115.33(11) y
O2 C9 H9 108.5 ?
C10 C9 H9 108.5 ?
C8 C9 H9 108.5 ?
C11 C10 C9 121.02(12) y
C11 C10 H10 119.5 ?
C9 C10 H10 119.5 ?
C10 C11 C12 122.19(12) y
C10 C11 C15 124.55(12) y
C12 C11 C15 113.02(11) y
C13 C12 C11 118.52(12) y
C13 C12 C7 126.44(12) y
C11 C12 C7 114.96(11) y
C12 C13 C14 121.67(12) y
C12 C13 H13 119.2 ?
C14 C13 H13 119.2 ?
O3 C14 O4 118.38(13) y
O3 C14 C13 123.37(13) y
O4 C14 C13 118.16(12) y
O4 C15 C17 107.52(11) y
O4 C15 C11 109.51(11) y
C17 C15 C11 115.04(11) y
O4 C15 H15 108.2 ?
C17 C15 H15 108.2 ?
C11 C15 H15 108.2 ?
C7 C16 H16A 109.5 ?
C7 C16 H16B 109.5 ?
H16A C16 H16B 109.5 ?
C7 C16 H16C 109.5 ?
H16A C16 H16C 109.5 ?
H16B C16 H16C 109.5 ?
C18 C17 C19 123.33(15) y
C18 C17 C15 118.17(14) y
C19 C17 C15 118.43(13) y
C17 C18 H18A 120 ?
C17 C18 H18B 120 ?
H18A C18 H18B 120 ?
C17 C19 H19A 109.5 ?
C17 C19 H19B 109.5 ?
H19A C19 H19B 109.5 ?
C17 C19 H19C 109.5 ?
H19A C19 H19C 109.5 ?
H19B C19 H19C 109.5 ?

loop_
_geom_bond_atom_site_label_1
_geom_bond_atom_site_label_2
_geom_bond_distance
_geom_bond_publ_flag
O1 C1 1.2051(17) y
O2 C1 1.3630(17) y
O2 C9 1.4729(15) y
O3 C14 1.2109(17) y
O4 C14 1.3573(18) y
O4 C15 1.4728(16) y
C1 C3 1.5226(19) y
C2 C3 1.541(2) y
C2 H2a 0.98 ?
C2 H2b 0.98 ?
C2 H2c 0.98 ?
C3 C8 1.5410(18) y
C3 C4 1.5431(19) y
C4 C5 1.531(2) y
C4 H4a 0.99 ?
C4 H4b 0.99 ?
C5 C6 1.5401(19) y
C5 H5a 0.99 ?
C5 H5b 0.99 ?
C6 C7 1.5430(18) y
C6 H6a 0.99 ?
C6 H6b 0.99 ?
C7 C12 1.5152(18) y
C7 C8 1.5486(17) y
C7 C16 1.5537(18) y
C8 C9 1.5263(17) y
C8 H8 1 ?
C9 C10 1.5010(18) y
C9 H9 1 ?
C10 C11 1.3362(19) y
C10 H10 0.95 ?
C11 C12 1.4728(18) y
C11 C15 1.5155(18) y
C12 C13 1.3397(18) y
C13 C14 1.4715(19) y
C13 H13 0.95 ?
C15 C17 1.4971(19) y
C15 H15 1 ?
C16 H16a 0.98 ?
C16 H16b 0.98 ?
C16 H16c 0.98 ?
C17 C18 1.340(2) y
C17 C19 1.480(2) y
C18 H18a 0.95 ?
C18 H18b 0.95 ?
C19 H19a 0.98 ?
C19 H19b 0.98 ?
C19 H19c 0.98 ?

loop_
_geom_torsion_atom_site_label_1
_geom_torsion_atom_site_label_2
_geom_torsion_atom_site_label_3
_geom_torsion_atom_site_label_4
_geom_torsion
_geom_torsion_publ_flag
C9 O2 C1 O1 179.73(13) y
C9 O2 C1 C3 1.04(14) y
O1 C1 C3 C8 160.87(15) y
O2 C1 C3 C8 -20.55(14) y
O1 C1 C3 C2 -83.23(18) y
O2 C1 C3 C2 95.35(13) y
O1 C1 C3 C4 39.1(2) y
O2 C1 C3 C4 -142.32(12) y
C1 C3 C4 C5 144.45(12) y
C8 C3 C4 C5 29.33(16) y
C2 C3 C4 C5 -94.84(14) y
C3 C4 C5 C6 -60.13(16) y
C4 C5 C6 C7 26.31(17) y
C5 C6 C7 C12 150.56(12) y
C5 C6 C7 C8 33.47(15) y
C5 C6 C7 C16 -91.36(14) y
C1 C3 C8 C9 30.65(12) y
C2 C3 C8 C9 -82.84(13) y
C4 C3 C8 C9 153.14(11) y
C1 C3 C8 C7 -91.76(12) y
C2 C3 C8 C7 154.76(11) y
C4 C3 C8 C7 30.74(15) y
C12 C7 C8 C9 56.99(13) y
C6 C7 C8 C9 179.45(11) y
C16 C7 C8 C9 -58.69(14) y
C12 C7 C8 C3 173.41(10) y
C6 C7 C8 C3 -64.13(13) y
C16 C7 C8 C3 57.73(14) y
C1 O2 C9 C10 144.43(11) y
C1 O2 C9 C8 19.39(13) y
C3 C8 C9 O2 -31.18(12) y
C7 C8 C9 O2 91.16(12) y
C3 C8 C9 C10 -153.44(11) y
C7 C8 C9 C10 -31.10(15) y
O2 C9 C10 C11 -121.67(13) y
C8 C9 C10 C11 -2.88(19) y
C9 C10 C11 C12 7.7(2) y
C9 C10 C11 C15 -178.44(12) y
C10 C11 C12 C13 -160.14(13) y
C15 C11 C12 C13 25.33(18) y
C10 C11 C12 C7 22.87(19) y
C15 C11 C12 C7 -151.67(11) y
C6 C7 C12 C13 11.69(19) y
C8 C7 C12 C13 130.12(14) y
C16 C7 C12 C13 -108.47(15) y
C6 C7 C12 C11 -171.59(11) y
C8 C7 C12 C11 -53.16(14) y
C16 C7 C12 C11 68.25(13) y
C11 C12 C13 C14 7.2(2) y
C7 C12 C13 C14 -176.17(12) y
C15 O4 C14 O3 168.40(13) y
C15 O4 C14 C13 -14.76(19) y
C12 C13 C14 O3 162.85(14) y
C12 C13 C14 O4 -13.8(2) y
C14 O4 C15 C17 171.06(11) y
C14 O4 C15 C11 45.41(16) y
C10 C11 C15 O4 135.80(14) y
C12 C11 C15 O4 -49.81(15) y
C10 C11 C15 C17 14.6(2) y
C12 C11 C15 C17 -171.02(12) y
O4 C15 C17 C18 134.96(14) y
C11 C15 C17 C18 -102.76(16) y
O4 C15 C17 C19 -47.91(16) y
C11 C15 C17 C19 74.37(16) y
